data_7025955
loop_
_publ_author_name
'Unruh, Daniel K.'
'Burtner, Alicia'
'Pressprich, Laura'
'Sigmon, Ginger E.'
'Burns, Peter C.'

_publ_section_title
;
 Uranyl peroxide closed clusters containing topological squares.
;
_journal_issue 25
_journal_name_full 'Dalton transactions (Cambridge, England : 2003)'
_journal_page_first 5807
_journal_page_last 5813
_journal_paper_doi 10.1039/c0dt00074d
_journal_volume 39
_journal_year 2010
_chemical_formula_sum 'I2 K16 Li4 O264 U36'
_chemical_formula_weight 13700.24
_chemical_name_common U36a
_chemical_name_systematic
;
?
;
_space_group_IT_number 59
_symmetry_cell_setting orthorhombic
_symmetry_space_group_name_Hall '-P 2ab 2a'
_symmetry_space_group_name_H-M 'P m m n :2'
_atom_sites_solution_hydrogens none
_atom_sites_solution_primary direct
_atom_sites_solution_secondary difmap
_audit_creation_method SHELXL-97
_cell_angle_alpha 90.00
_cell_angle_beta 90.00
_cell_angle_gamma 90.00
_cell_formula_units_Z 2
_cell_length_a 27.580(4)
_cell_length_b 22.008(3)
_cell_length_c 22.940(4)
_cell_measurement_reflns_used 7094
_cell_measurement_temperature 120(2)
_cell_measurement_theta_max 19.57
_cell_measurement_theta_min 2.18
_cell_volume 13924(4)
_computing_cell_refinement 'Bruker SAINT'
_computing_data_collection 'Bruker APEX2'
_computing_data_reduction 'Bruker SAINT'
_computing_molecular_graphics 'CrystalMaker v 2.1.4'
_computing_structure_refinement 'SHELXL-97 (Sheldrick, 2008)'
_computing_structure_solution 'SHELXS-97 (Sheldrick, 2008)'
_diffrn_ambient_temperature 120(2)
_diffrn_measured_fraction_theta_full 0.998
_diffrn_measured_fraction_theta_max 0.998
_diffrn_measurement_device_type 'Bruker XRD w/ APEX CCD detector'
_diffrn_measurement_method \w
_diffrn_radiation_monochromator graphite
_diffrn_radiation_source 'fine-focus sealed tube'
_diffrn_radiation_type MoK\a
_diffrn_radiation_wavelength 0.71073
_diffrn_reflns_av_R_equivalents 0.1415
_diffrn_reflns_av_sigmaI/netI 0.1066
_diffrn_reflns_limit_h_max 32
_diffrn_reflns_limit_h_min -32
_diffrn_reflns_limit_k_max 26
_diffrn_reflns_limit_k_min -26
_diffrn_reflns_limit_l_max 27
_diffrn_reflns_limit_l_min -27
_diffrn_reflns_number 153640
_diffrn_reflns_theta_full 25.05
_diffrn_reflns_theta_max 25.05
_diffrn_reflns_theta_min 1.48
_exptl_absorpt_coefficient_mu 21.426
_exptl_absorpt_correction_T_max .2018
_exptl_absorpt_correction_T_min .1590
_exptl_absorpt_correction_type psi-scan
_exptl_absorpt_process_details 'modeled as an ellipsoid using XPREP'
_exptl_crystal_colour yellow
_exptl_crystal_density_diffrn 3.268
_exptl_crystal_density_method 'not measured'
_exptl_crystal_description blocky
_exptl_crystal_F_000 11692
_exptl_crystal_size_max 0.100
_exptl_crystal_size_mid 0.075
_exptl_crystal_size_min 0.075
_refine_diff_density_max 2.845
_refine_diff_density_min -1.423
_refine_diff_density_rms 0.361
_refine_ls_extinction_method none
_refine_ls_goodness_of_fit_ref 0.934
_refine_ls_hydrogen_treatment none
_refine_ls_matrix_type full
_refine_ls_number_parameters 445
_refine_ls_number_reflns 12957
_refine_ls_number_restraints 0
_refine_ls_restrained_S_all 0.934
_refine_ls_R_factor_all 0.0864
_refine_ls_R_factor_gt 0.0462
_refine_ls_shift/su_max 0.001
_refine_ls_shift/su_mean 0.000
_refine_ls_structure_factor_coef Fsqd
_refine_ls_weighting_details 'calc w=1/[\s^2^(Fo^2^)+(0.0602P)^2^+0.0000P] where P=(Fo^2^+2Fc^2^)/3'
_refine_ls_weighting_scheme calc
_refine_ls_wR_factor_gt 0.1233
_refine_ls_wR_factor_ref 0.1344
_reflns_number_gt 7580
_reflns_number_total 12957
_reflns_threshold_expression >2sigma(I)
_cod_data_source_file c0dt00074d.txt
_cod_data_source_block u36
_cod_depositor_comments
;
The following automatic conversions were performed:

'_symmetry_cell_setting' value 'Orthorhombic' changed to
'orthorhombic' according to
/home/saulius/struct/CIF-dictionaries/cif_core.dic dictionary named
'cif_core.dic' version 2.4.2 from 2011-04-26.

Automatic conversion script
Id: cif_fix_values 1891 2012-01-12 08:04:46Z andrius 
;
_cod_original_sg_symbol_H-M Pmmn
_cod_database_code 7025955

loop_
_symmetry_equiv_pos_as_xyz
'x, y, z'
'-x+1/2, -y+1/2, z'
'-x, y+1/2, -z'
'x+1/2, -y, -z'
'-x, -y, -z'
'x-1/2, y-1/2, -z'
'x, -y-1/2, z'
'-x-1/2, y, z'

loop_
_atom_site_label
_atom_site_type_symbol
_atom_site_fract_x
_atom_site_fract_y
_atom_site_fract_z
_atom_site_U_iso_or_equiv
_atom_site_adp_type
_atom_site_occupancy
_atom_site_symmetry_multiplicity
_atom_site_calc_flag
_atom_site_refinement_flags
U1 U 0.68010(4) 0.2500 0.19314(5) 0.0342(3) Uani 1 2 d S
U2 U 0.7500 0.56773(5) 0.65955(5) 0.0311(3) Uani 1 2 d S
U3 U 0.7500 0.33805(5) 0.99191(5) 0.0344(3) Uani 1 2 d S
U4 U 0.55167(3) 0.34859(4) 0.80987(3) 0.0332(2) Uani 1 1 d .
U5 U 0.62666(3) 0.51661(4) 0.55871(3) 0.0324(2) Uani 1 1 d .
U6 U 0.53519(3) 0.40503(4) 0.62918(3) 0.0319(2) Uani 1 1 d .
U7 U 0.60311(3) 0.38347(4) 0.27743(3) 0.0331(2) Uani 1 1 d .
U8 U 0.52116(4) 0.2500 0.35796(5) 0.0339(3) Uani 1 2 d S
U9 U 0.67153(3) 0.49648(3) 0.37559(3) 0.0322(2) Uani 1 1 d .
U10 U 0.49808(4) 0.2500 0.52564(5) 0.0339(3) Uani 1 2 d S
U11 U 0.64354(3) 0.43462(4) 0.90729(3) 0.0345(2) Uani 1 1 d .
U12 U 0.7500 0.53797(5) 0.82633(5) 0.0348(3) Uani 1 2 d S
I1 I 0.69933(14) 0.2500 0.78031(18) 0.0403(10) Uani 0.50 2 d SP
I2 I 0.7500 0.31537(17) 0.40613(16) 0.0335(9) Uani 0.50 2 d SP
K1 K 0.5999(2) 0.3626(3) 0.4517(3) 0.0644(16) Uani 1 1 d .
K2 K 0.5807(3) 0.2500 0.6768(3) 0.0484(19) Uani 1 2 d S
K3 K 0.60012(18) 0.6321(2) 0.4343(2) 0.0510(14) Uani 1 1 d .
K4 K 0.7500 0.4622(3) 0.5086(3) 0.0453(18) Uani 1 2 d S
K5 K 0.4385(3) 0.4397(4) 0.7511(4) 0.113(3) Uani 1 1 d .
Li1 Li 0.6506(17) 0.2500 0.343(2) 0.034(12) Uiso 1 2 d S
Li2 Li 0.7500 0.371(3) 0.837(3) 0.059(16) Uiso 1 2 d S
O1 O 0.5955(4) 0.4534(6) 0.3551(5) 0.031(3) Uiso 1 1 d .
O2 O 0.7500 0.3526(8) 1.0667(8) 0.036(5) Uiso 1 2 d S
O3 O 0.7021(5) 0.5617(6) 0.7449(6) 0.040(4) Uiso 1 1 d .
O4 O 0.6693(5) 0.4544(6) 0.2809(6) 0.037(3) Uiso 1 1 d .
O5 O 0.5885(5) 0.4440(6) 0.8300(6) 0.038(4) Uiso 1 1 d .
O6 O 0.4809(5) 0.4505(6) 0.6318(6) 0.039(4) Uiso 1 1 d .
O7 O 0.5901(4) 0.3604(6) 0.6275(5) 0.034(3) Uiso 1 1 d .
O8 O 0.6633(5) 0.4498(6) 0.5666(6) 0.036(3) Uiso 1 1 d .
O9 O 0.5133(5) 0.3558(6) 0.7160(5) 0.035(3) Uiso 1 1 d .
O10 O 0.6666(5) 0.5388(6) 0.4707(6) 0.040(4) Uiso 1 1 d .
O11 O 0.6687(5) 0.5703(6) 0.6329(6) 0.037(3) Uiso 1 1 d .
O12 O 0.6911(5) 0.4260(6) 0.4076(5) 0.034(3) Uiso 1 1 d .
O13 O 0.7002(5) 0.5132(6) 0.9066(6) 0.037(3) Uiso 1 1 d .
O14 O 0.6683(7) 0.2500 0.1167(8) 0.040(5) Uiso 1 2 d S
O15 O 0.7500 0.3102(9) 0.1809(8) 0.041(5) Uiso 1 2 d S
O16 O 0.6802(5) 0.3910(6) 0.8589(5) 0.034(3) Uiso 1 1 d .
O17 O 0.5395(5) 0.3130(6) 0.2780(6) 0.036(3) Uiso 1 1 d .
O18 O 0.5887(5) 0.3519(6) 0.9061(5) 0.036(3) Uiso 1 1 d .
O19 O 0.7500 0.3205(8) 0.9152(8) 0.039(5) Uiso 1 2 d S
O20 O 0.6544(5) 0.3542(6) 0.1980(5) 0.034(3) Uiso 1 1 d .
O21 O 0.5858(5) 0.4907(6) 0.6465(5) 0.036(3) Uiso 1 1 d .
O22 O 0.5602(5) 0.4522(6) 0.5412(6) 0.042(4) Uiso 1 1 d .
O23 O 0.6069(4) 0.3246(5) 0.7770(5) 0.031(3) Uiso 1 1 d .
O24 O 0.7500 0.4874(8) 0.6540(8) 0.040(5) Uiso 1 2 d S
O25 O 0.5899(5) 0.5837(6) 0.5509(6) 0.041(4) Uiso 1 1 d .
O26 O 0.5407(7) 0.2500 0.8515(8) 0.037(5) Uiso 1 2 d S
O27 O 0.4597(7) 0.2500 0.3347(8) 0.043(5) Uiso 1 2 d S
O28 O 0.6508(5) 0.5661(6) 0.3454(6) 0.035(3) Uiso 1 1 d .
O29 O 0.4328(6) 0.2500 0.5204(8) 0.033(5) Uiso 1 2 d S
O30 O 0.7500 0.4606(8) 0.7996(8) 0.034(5) Uiso 1 2 d S
O31 O 0.5381(5) 0.4150(6) 0.7322(6) 0.038(4) Uiso 1 1 d .
O32 O 0.5302(5) 0.3546(6) 0.3302(6) 0.039(4) Uiso 1 1 d .
O33 O 0.7024(7) 0.2500 1.0064(8) 0.037(5) Uiso 1 2 d S
O34 O 0.6120(5) 0.3136(6) 0.2031(6) 0.040(4) Uiso 1 1 d .
O35 O 0.6383(4) 0.3385(5) 0.3270(5) 0.028(3) Uiso 1 1 d .
O36 O 0.7500 0.5121(8) 0.3349(8) 0.035(5) Uiso 1 2 d S
O37 O 0.7500 0.5386(8) 0.3945(8) 0.036(5) Uiso 1 2 d S
O38 O 0.7500 0.6481(9) 0.6668(8) 0.044(5) Uiso 1 2 d S
O39 O 0.4977(5) 0.3522(6) 0.5514(5) 0.035(3) Uiso 1 1 d .
O40 O 0.6977(5) 0.5759(6) 0.5777(6) 0.037(3) Uiso 1 1 d .
O41 O 0.6932(6) 0.2500 0.2698(7) 0.029(4) Uiso 1 2 d S
O42 O 0.5825(6) 0.2500 0.3855(7) 0.032(5) Uiso 1 2 d S
O43 O 0.5690(5) 0.4333(6) 0.2308(5) 0.037(3) Uiso 1 1 d .
O44 O 0.6195(5) 0.5068(6) 0.4562(6) 0.040(4) Uiso 1 1 d .
O45 O 0.4963(5) 0.3743(6) 0.8422(6) 0.037(3) Uiso 1 1 d .
O46 O 0.4892(5) 0.3178(6) 0.6071(6) 0.038(3) Uiso 1 1 d .
O47 O 0.7005(5) 0.4234(6) 0.9819(6) 0.040(4) Uiso 1 1 d .
O48 O 0.6045(5) 0.4776(6) 0.9555(6) 0.041(4) Uiso 1 1 d .
O49 O 0.5626(7) 0.2500 0.5339(9) 0.048(6) Uiso 1 2 d S
O50 O 0.6670(5) 0.3720(6) 0.9879(6) 0.037(3) Uiso 1 1 d .
O51 O 0.6662(5) 0.5252(6) 0.8567(6) 0.041(4) Uiso 1 1 d .
O52 O 0.7500 0.6160(10) 0.8506(10) 0.062(7) Uiso 1 2 d S
O53 O 0.5018(5) 0.3112(6) 0.4400(6) 0.046(4) Uiso 1 1 d .
O54 O 0.5183(7) 0.2500 0.7906(8) 0.041(5) Uiso 1 2 d S
O55 O 0.7500 0.3415(6) 0.3412(6) 0.009(3) Uiso 1 2 d S
O56 O 0.6761(5) 0.2500 0.8442(6) 0.016(4) Uiso 1 2 d S
O57 O 0.7008(8) 0.2500 0.4060(10) 0.059(6) Uiso 1 2 d S
O58 O 0.7500 0.3147(10) 0.7810(10) 0.059(6) Uiso 1 2 d S
O59 O 0.7500 0.3367(14) 0.4835(14) 0.023(8) Uiso 0.50 2 d SP
O60 O 0.6799(14) 0.2500 0.6986(17) 0.047(11) Uiso 0.50 2 d SP
O61 O 0.6505(4) 0.4516(5) 0.7329(5) 0.021(3) Uiso 1 1 d .
O62 O 0.5118(5) 0.4408(6) 0.4406(6) 0.044(4) Uiso 1 1 d .
O63 O 0.4293(9) 0.2500 0.7021(10) 0.071(7) Uiso 1 2 d S
O64 O 0.4523(6) 0.4154(7) 0.2921(7) 0.063(5) Uiso 1 1 d .
O65 O 0.6286(7) 0.4028(8) 0.0924(8) 0.080(6) Uiso 1 1 d .
O66 O 0.6936(7) 0.3779(8) 0.6858(8) 0.080(6) Uiso 1 1 d .
O67 O 0.6815(7) 0.6789(9) 0.5035(8) 0.094(6) Uiso 1 1 d .
O68 O 0.5287(7) 0.5452(9) 0.8229(9) 0.099(7) Uiso 1 1 d .
O69 O 0.6617(9) 0.3165(11) 0.5325(11) 0.131(9) Uiso 1 1 d .
O70 O 0.6053(8) 0.6202(10) 0.8778(9) 0.114(8) Uiso 1 1 d .
O71 O 0.6215(13) 0.2500 0.9497(15) 0.134(13) Uiso 1 2 d S
O72 O 0.7500 0.6625(12) 0.4078(11) 0.086(8) Uiso 1 2 d S
O73 O 0.7500 0.6007(15) 0.2535(14) 0.119(11) Uiso 1 2 d S
O74 O 0.7500 0.4146(16) 0.2393(15) 0.138(13) Uiso 1 2 d S
O75 O 0.5198(8) 0.3535(10) 0.9922(9) 0.107(7) Uiso 1 1 d .
O76 O 0.4758(12) 0.2500 0.9411(15) 0.128(12) Uiso 1 2 d S
O77 O 0.6215(9) 0.6831(12) 0.6350(11) 0.139(9) Uiso 1 1 d .
O78 O 0.6536(9) 0.5363(11) 0.1979(11) 0.136(9) Uiso 1 1 d .
O79 O 0.4193(15) 0.2500 0.7964(17) 0.162(15) Uiso 1 2 d S
O80 O 0.6950(13) 0.5978(17) 0.9908(16) 0.223(16) Uiso 1 1 d .
O81 O 0.4457(14) 0.5050(16) 0.8913(16) 0.222(16) Uiso 1 1 d .
O82 O 0.6367(14) 0.6636(16) 0.7555(16) 0.236(16) Uiso 1 1 d .

loop_
_atom_site_aniso_label
_atom_site_aniso_U_11
_atom_site_aniso_U_22
_atom_site_aniso_U_33
_atom_site_aniso_U_23
_atom_site_aniso_U_13
_atom_site_aniso_U_12
U1 0.0261(6) 0.0453(7) 0.0311(6) 0.000 -0.0004(5) 0.000
U2 0.0262(6) 0.0289(6) 0.0383(7) 0.0016(5) 0.000 0.000
U3 0.0337(7) 0.0385(7) 0.0310(6) 0.0006(5) 0.000 0.000
U4 0.0288(4) 0.0351(5) 0.0355(5) -0.0008(4) 0.0032(4) 0.0025(4)
U5 0.0236(4) 0.0358(5) 0.0379(5) 0.0031(4) -0.0020(4) -0.0005(3)
U6 0.0228(4) 0.0349(5) 0.0381(5) 0.0032(4) -0.0029(4) -0.0004(3)
U7 0.0249(4) 0.0406(5) 0.0338(5) 0.0035(4) -0.0025(4) 0.0011(4)
U8 0.0268(6) 0.0368(7) 0.0383(7) 0.000 0.0014(5) 0.000
U9 0.0237(4) 0.0356(5) 0.0373(5) 0.0032(4) -0.0014(4) 0.0024(3)
U10 0.0245(6) 0.0372(7) 0.0400(7) 0.000 0.0040(5) 0.000
U11 0.0334(5) 0.0358(5) 0.0343(5) -0.0010(4) 0.0026(4) 0.0025(4)
U12 0.0355(7) 0.0323(7) 0.0366(7) -0.0011(5) 0.000 0.000
I1 0.035(2) 0.042(2) 0.044(2) 0.000 0.0009(19) 0.000
I2 0.027(2) 0.037(2) 0.036(2) 0.0010(18) 0.000 0.000
K1 0.058(4) 0.064(4) 0.072(4) -0.005(3) 0.006(3) -0.012(3)
K2 0.062(5) 0.036(4) 0.047(4) 0.000 -0.008(4) 0.000
K3 0.040(3) 0.050(3) 0.063(4) 0.003(3) 0.006(3) 0.016(2)
K4 0.025(4) 0.059(5) 0.052(5) 0.000(4) 0.000 0.000
K5 0.075(5) 0.107(6) 0.156(8) 0.025(6) 0.036(5) 0.036(4)

loop_
_atom_type_symbol
_atom_type_description
_atom_type_scat_dispersion_real
_atom_type_scat_dispersion_imag
_atom_type_scat_source
O O 0.0106 0.0060 'International Tables Vol C Tables 4.2.6.8 and 6.1.1.4'
Li Li -0.0003 0.0001 'International Tables Vol C Tables 4.2.6.8 and 6.1.1.4'
K K 0.2009 0.2494 'International Tables Vol C Tables 4.2.6.8 and 6.1.1.4'
I I -0.4742 1.8119 'International Tables Vol C Tables 4.2.6.8 and 6.1.1.4'
U U -9.6767 9.6646 'International Tables Vol C Tables 4.2.6.8 and 6.1.1.4'

loop_
_geom_angle_atom_site_label_1
_geom_angle_atom_site_label_2
_geom_angle_atom_site_label_3
_geom_angle
_geom_angle_site_symmetry_1
_geom_angle_site_symmetry_3
O14 U1 O41 178.9(8) . .
O14 U1 O34 87.1(6) . 7_565
O41 U1 O34 93.8(5) . 7_565
O14 U1 O34 87.1(6) . .
O41 U1 O34 93.8(5) . .
O34 U1 O34 72.9(6) 7_565 .
O14 U1 O15 91.8(7) . .
O41 U1 O15 87.2(6) . .
O34 U1 O15 177.5(5) 7_565 .
O34 U1 O15 109.3(5) . .
O14 U1 O15 91.8(7) . 2_655
O41 U1 O15 87.2(6) . 2_655
O34 U1 O15 109.3(5) 7_565 2_655
O34 U1 O15 177.5(5) . 2_655
O15 U1 O15 68.4(8) . 2_655
O14 U1 O20 89.5(3) . .
O41 U1 O20 90.8(3) . .
O34 U1 O20 109.1(5) 7_565 .
O34 U1 O20 36.2(4) . .
O15 U1 O20 73.2(5) . .
O15 U1 O20 141.6(5) 2_655 .
O14 U1 O20 89.5(3) . 7_565
O41 U1 O20 90.8(3) . 7_565
O34 U1 O20 36.2(4) 7_565 7_565
O34 U1 O20 109.1(5) . 7_565
O15 U1 O20 141.6(5) . 7_565
O15 U1 O20 73.2(5) 2_655 7_565
O20 U1 O20 145.2(6) . 7_565
O14 U1 Li1 156.1(10) . .
O41 U1 Li1 25.0(9) . .
O34 U1 Li1 73.8(7) 7_565 .
O34 U1 Li1 73.8(7) . .
O15 U1 Li1 107.8(8) . .
O15 U1 Li1 107.8(8) 2_655 .
O20 U1 Li1 83.5(4) . .
O20 U1 Li1 83.5(4) 7_565 .
O14 U1 U1 100.5(6) . 2_655
O41 U1 U1 78.3(5) . 2_655
O34 U1 U1 143.0(3) 7_565 2_655
O34 U1 U1 143.0(3) . 2_655
O15 U1 U1 35.1(4) . 2_655
O15 U1 U1 35.1(4) 2_655 2_655
O20 U1 U1 107.2(3) . 2_655
O20 U1 U1 107.2(3) 7_565 2_655
Li1 U1 U1 103.3(8) . 2_655
O24 U2 O38 178.7(9) . .
O24 U2 O11 90.3(4) . 8_755
O38 U2 O11 90.0(4) . 8_755
O24 U2 O11 90.3(4) . .
O38 U2 O11 90.0(4) . .
O11 U2 O11 149.4(6) 8_755 .
O24 U2 O3 90.2(6) . .
O38 U2 O3 88.7(6) . .
O11 U2 O3 139.2(5) 8_755 .
O11 U2 O3 71.3(5) . .
O24 U2 O3 90.2(6) . 8_755
O38 U2 O3 88.7(6) . 8_755
O11 U2 O3 71.3(5) 8_755 8_755
O11 U2 O3 139.2(5) . 8_755
O3 U2 O3 67.9(6) . 8_755
O24 U2 O40 91.1(6) . 8_755
O38 U2 O40 90.0(6) . 8_755
O11 U2 O40 37.3(4) 8_755 8_755
O11 U2 O40 112.1(5) . 8_755
O3 U2 O40 176.3(5) . 8_755
O3 U2 O40 108.6(4) 8_755 8_755
O24 U2 O40 91.1(6) . .
O38 U2 O40 90.0(6) . .
O11 U2 O40 112.1(5) 8_755 .
O11 U2 O40 37.3(4) . .
O3 U2 O40 108.6(4) . .
O3 U2 O40 176.3(5) 8_755 .
O40 U2 O40 74.8(6) 8_755 .
O24 U2 U12 84.4(6) . .
O38 U2 U12 94.3(6) . .
O11 U2 U12 105.3(3) 8_755 .
O11 U2 U12 105.2(3) . .
O3 U2 U12 34.4(3) . .
O3 U2 U12 34.4(3) 8_755 .
O40 U2 U12 142.4(3) 8_755 .
O40 U2 U12 142.4(3) . .
O24 U2 K4 52.0(6) . .
O38 U2 K4 129.3(6) . .
O11 U2 K4 78.2(3) 8_755 .
O11 U2 K4 78.2(3) . .
O3 U2 K4 131.0(3) . .
O3 U2 K4 131.0(3) 8_755 .
O40 U2 K4 52.1(3) 8_755 .
O40 U2 K4 52.1(3) . .
U12 U2 K4 136.43(11) . .
O2 U3 O19 178.2(8) . .
O2 U3 O47 87.0(6) . .
O19 U3 O47 94.4(6) . .
O2 U3 O47 87.0(6) . 8_755
O19 U3 O47 94.4(6) . 8_755
O47 U3 O47 71.6(6) . 8_755
O2 U3 O33 90.7(7) . .
O19 U3 O33 87.7(7) . .
O47 U3 O33 110.4(5) . .
O47 U3 O33 176.9(5) 8_755 .
O2 U3 O33 90.7(7) . 2_655
O19 U3 O33 87.7(7) . 2_655
O47 U3 O33 176.9(5) . 2_655
O47 U3 O33 110.4(5) 8_755 2_655
O33 U3 O33 67.4(7) . 2_655
O2 U3 O50 88.9(4) . .
O19 U3 O50 91.7(4) . .
O47 U3 O50 36.0(4) . .
O47 U3 O50 107.6(5) 8_755 .
O33 U3 O50 74.5(5) . .
O33 U3 O50 141.9(5) 2_655 .
O2 U3 O50 88.9(4) . 8_755
O19 U3 O50 91.7(4) . 8_755
O47 U3 O50 107.6(5) . 8_755
O47 U3 O50 36.0(4) 8_755 8_755
O33 U3 O50 141.9(5) . 8_755
O33 U3 O50 74.5(5) 2_655 8_755
O50 U3 O50 143.6(6) . 8_755
O2 U3 Li2 157.7(11) . .
O19 U3 Li2 24.1(11) . .
O47 U3 Li2 74.9(8) . .
O47 U3 Li2 74.9(8) 8_755 .
O33 U3 Li2 107.7(9) . .
O33 U3 Li2 107.7(9) 2_655 .
O50 U3 Li2 84.2(4) . .
O50 U3 Li2 84.2(4) 8_755 .
O2 U3 U3 100.6(6) . 2_655
O19 U3 U3 77.6(6) . 2_655
O47 U3 U3 143.6(3) . 2_655
O47 U3 U3 143.6(3) 8_755 2_655
O33 U3 U3 34.9(4) . 2_655
O33 U3 U3 34.9(4) 2_655 2_655
O50 U3 U3 108.0(3) . 2_655
O50 U3 U3 108.0(3) 8_755 2_655
Li2 U3 U3 101.7(10) . 2_655
O23 U4 O45 178.7(6) . .
O23 U4 O31 90.0(5) . .
O45 U4 O31 88.9(5) . .
O23 U4 O5 88.8(5) . .
O45 U4 O5 90.3(5) . .
O31 U4 O5 70.4(4) . .
O23 U4 O26 90.5(6) . .
O45 U4 O26 90.8(6) . .
O31 U4 O26 148.5(5) . .
O5 U4 O26 141.1(5) . .
O23 U4 O54 89.0(6) . .
O45 U4 O54 92.0(6) . .
O31 U4 O54 111.3(5) . .
O5 U4 O54 177.2(5) . .
O26 U4 O54 37.2(6) . .
O23 U4 O9 91.0(5) . .
O45 U4 O9 88.5(5) . .
O31 U4 O9 37.3(4) . .
O5 U4 O9 107.7(4) . .
O26 U4 O9 111.2(5) . .
O54 U4 O9 74.1(5) . .
O23 U4 O18 91.9(5) . .
O45 U4 O18 88.5(5) . .
O31 U4 O18 137.8(4) . .
O5 U4 O18 67.6(4) . .
O26 U4 O18 73.6(5) . .
O54 U4 O18 110.8(5) . .
O9 U4 O18 174.4(4) . .
O23 U4 K2 46.8(4) . .
O45 U4 K2 133.4(4) . .
O31 U4 K2 77.3(3) . .
O5 U4 K2 124.5(3) . .
O26 U4 K2 80.2(4) . .
O54 U4 K2 54.6(5) . .
O9 U4 K2 54.2(3) . .
O18 U4 K2 130.7(3) . .
O23 U4 U11 80.1(4) . .
O45 U4 U11 99.5(4) . .
O31 U4 U11 103.8(3) . .
O5 U4 U11 34.6(3) . .
O26 U4 U11 107.2(4) . .
O54 U4 U11 143.1(4) . .
O9 U4 U11 140.6(3) . .
O18 U4 U11 35.7(3) . .
K2 U4 U11 126.88(11) . .
O23 U4 K5 133.1(4) . .
O45 U4 K5 46.1(4) . .
O31 U4 K5 45.1(3) . .
O5 U4 K5 87.4(3) . .
O26 U4 K5 119.8(5) . .
O54 U4 K5 95.4(4) . .
O9 U4 K5 46.6(3) . .
O18 U4 K5 128.8(3) . .
K2 U4 K5 100.41(16) . .
U11 U4 K5 117.78(13) . .
O8 U5 O25 179.9(7) . .
O8 U5 O10 89.6(5) . .
O25 U5 O10 90.5(5) . .
O8 U5 O22 87.9(5) . .
O25 U5 O22 92.2(5) . .
O10 U5 O22 110.1(5) . .
O8 U5 O44 94.2(5) . .
O25 U5 O44 86.0(5) . .
O10 U5 O44 37.4(4) . .
O22 U5 O44 73.2(5) . .
O8 U5 O11 93.5(5) . .
O25 U5 O11 86.4(5) . .
O10 U5 O11 106.5(5) . .
O22 U5 O11 143.4(5) . .
O44 U5 O11 142.9(4) . .
O8 U5 O21 89.1(5) . .
O25 U5 O21 90.8(5) . .
O10 U5 O21 178.0(4) . .
O22 U5 O21 68.4(4) . .
O44 U5 O21 141.2(4) . .
O11 U5 O21 75.1(4) . .
O8 U5 O40 88.1(5) . .
O25 U5 O40 91.8(5) . .
O10 U5 O40 70.1(4) . .
O22 U5 O40 176.0(4) . .
O44 U5 O40 107.3(4) . .
O11 U5 O40 36.8(4) . .
O21 U5 O40 111.4(4) . .
O8 U5 K4 42.7(4) . .
O25 U5 K4 137.4(4) . .
O10 U5 K4 52.0(3) . .
O22 U5 K4 117.2(3) . .
O44 U5 K4 75.2(3) . .
O11 U5 K4 86.4(3) . .
O21 U5 K4 127.4(3) . .
O40 U5 K4 59.5(3) . .
O8 U5 U6 78.8(4) . .
O25 U5 U6 101.2(4) . .
O10 U5 U6 142.7(3) . .
O22 U5 U6 35.1(3) . .
O44 U5 U6 107.6(3) . .
O11 U5 U6 109.5(3) . .
O21 U5 U6 35.5(3) . .
O40 U5 U6 143.4(3) . .
K4 U5 U6 120.75(11) . .
O8 U5 K3 135.7(4) . .
O25 U5 K3 44.4(4) . .
O10 U5 K3 47.4(3) . .
O22 U5 K3 97.0(3) . .
O44 U5 K3 46.8(3) . .
O11 U5 K3 107.0(3) . .
O21 U5 K3 133.6(3) . .
O40 U5 K3 86.1(3) . .
K4 U5 K3 98.81(13) . .
U6 U5 K3 126.70(8) . .
O8 U5 K1 60.2(4) . .
O25 U5 K1 119.9(4) . .
O10 U5 K1 75.6(3) . .
O22 U5 K1 44.4(3) . .
O44 U5 K1 48.7(3) . .
O11 U5 K1 153.6(3) . .
O21 U5 K1 102.5(3) . .
O40 U5 K1 133.0(3) . .
K4 U5 K1 74.24(13) . .
U6 U5 K1 67.81(8) . .
K3 U5 K1 93.70(11) . .
O6 U6 O7 179.0(6) . .
O6 U6 O9 90.9(5) . .
O7 U6 O9 89.0(5) . .
O6 U6 O46 90.7(5) . .
O7 U6 O46 90.2(5) . .
O9 U6 O46 70.6(4) . .
O6 U6 O39 86.3(5) . .
O7 U6 O39 94.7(5) . .
O9 U6 O39 107.5(4) . .
O46 U6 O39 37.1(4) . .
O6 U6 O22 91.5(5) . .
O7 U6 O22 88.6(5) . .
O9 U6 O22 177.6(5) . .
O46 U6 O22 109.3(4) . .
O39 U6 O22 72.6(4) . .
O6 U6 O31 86.8(5) . .
O7 U6 O31 92.5(5) . .
O9 U6 O31 37.5(4) . .
O46 U6 O31 107.9(4) . .
O39 U6 O31 144.1(4) . .
O22 U6 O31 142.8(5) . .
O6 U6 O21 92.4(5) . .
O7 U6 O21 86.7(5) . .
O9 U6 O21 112.0(4) . .
O46 U6 O21 175.9(4) . .
O39 U6 O21 140.5(4) . .
O22 U6 O21 68.0(4) . .
O31 U6 O21 75.0(4) . .
O6 U6 K2 139.9(4) . .
O7 U6 K2 40.5(4) . .
O9 U6 K2 55.0(3) . .
O46 U6 K2 60.5(3) . .
O39 U6 K2 85.4(3) . .
O22 U6 K2 122.8(3) . .
O31 U6 K2 77.6(3) . .
O21 U6 K2 118.0(3) . .
O6 U6 U5 101.7(4) . .
O7 U6 U5 77.8(4) . .
O9 U6 U5 144.5(3) . .
O46 U6 U5 141.0(3) . .
O39 U6 U5 106.4(3) . .
O22 U6 U5 34.8(3) . .
O31 U6 U5 109.6(3) . .
O21 U6 U5 35.4(3) . .
K2 U6 U5 118.33(12) . .
O6 U6 K5 46.1(4) . .
O7 U6 K5 133.5(4) . .
O9 U6 K5 46.6(3) . .
O46 U6 K5 86.9(3) . .
O39 U6 K5 109.5(3) . .
O22 U6 K5 135.7(3) . .
O31 U6 K5 45.4(3) . .
O21 U6 K5 97.2(3) . .
K2 U6 K5 101.17(16) . .
U5 U6 K5 127.90(12) . .
O6 U6 K3 50.5(4) . 5_666
O7 U6 K3 130.5(4) . 5_666
O9 U6 K3 88.6(3) . 5_666
O46 U6 K3 43.1(3) . 5_666
O39 U6 K3 40.1(3) . 5_666
O22 U6 K3 92.8(3) . 5_666
O31 U6 K3 113.8(3) . 5_666
O21 U6 K3 138.9(3) . 5_666
K2 U6 K3 102.99(13) . 5_666
U5 U6 K3 124.91(8) . 5_666
K5 U6 K3 70.95(15) . 5_666
O35 U7 O43 175.9(6) . .
O35 U7 O34 92.5(5) . .
O43 U7 O34 91.3(5) . .
O35 U7 O17 92.1(5) . .
O43 U7 O17 90.8(5) . .
O34 U7 O17 69.0(5) . .
O35 U7 O1 86.0(5) . .
O43 U7 O1 90.3(5) . .
O34 U7 O1 178.4(5) . .
O17 U7 O1 111.1(4) . .
O35 U7 O20 90.8(5) . .
O43 U7 O20 91.2(5) . .
O34 U7 O20 36.5(4) . .
O17 U7 O20 105.6(4) . .
O1 U7 O20 143.2(4) . .
O35 U7 O4 85.8(5) . .
O43 U7 O4 91.3(5) . .
O34 U7 O4 112.2(5) . .
O17 U7 O4 177.6(4) . .
O1 U7 O4 67.6(4) . .
O20 U7 O4 75.6(4) . .
O35 U7 O32 89.3(5) . .
O43 U7 O32 91.3(5) . .
O34 U7 O32 106.3(5) . .
O17 U7 O32 37.3(4) . .
O1 U7 O32 73.9(4) . .
O20 U7 O32 142.8(4) . .
O4 U7 O32 141.4(4) . .
O35 U7 Li1 22.4(7) . .
O43 U7 Li1 161.6(8) . .
O34 U7 Li1 73.7(7) . .
O17 U7 Li1 74.1(7) . .
O1 U7 Li1 104.8(7) . .
O20 U7 Li1 83.1(8) . .
O4 U7 Li1 104.1(7) . .
O32 U7 Li1 83.1(8) . .
O35 U7 U9 73.7(4) . .
O43 U7 U9 102.2(4) . .
O34 U7 U9 144.1(3) . .
O17 U7 U9 142.4(3) . .
O1 U7 U9 35.1(3) . .
O20 U7 U9 109.2(3) . .
O4 U7 U9 35.7(3) . .
O32 U7 U9 106.5(3) . .
Li1 U7 U9 96.2(6) . .
O35 U7 K1 47.1(4) . .
O43 U7 K1 130.4(4) . .
O34 U7 K1 131.3(3) . .
O17 U7 K1 84.4(3) . .
O1 U7 K1 47.5(3) . .
O20 U7 K1 137.6(3) . .
O4 U7 K1 93.3(3) . .
O32 U7 K1 57.1(3) . .
Li1 U7 K1 59.7(7) . .
U9 U7 K1 60.24(8) . .
O35 U7 K5 140.8(4) . 5_666
O43 U7 K5 35.1(4) . 5_666
O34 U7 K5 122.9(3) . 5_666
O17 U7 K5 114.8(3) . 5_666
O1 U7 K5 58.6(3) . 5_666
O20 U7 K5 107.4(3) . 5_666
O4 U7 K5 66.6(3) . 5_666
O32 U7 K5 95.5(3) . 5_666
Li1 U7 K5 162.7(7) . 5_666
U9 U7 K5 67.55(13) . 5_666
K1 U7 K5 105.07(15) . 5_666
O27 U8 O42 177.0(8) . .
O27 U8 O17 88.3(6) . .
O42 U8 O17 94.1(5) . .
O27 U8 O17 88.3(6) . 7_565
O42 U8 O17 94.1(5) . 7_565
O17 U8 O17 72.2(6) . 7_565
O27 U8 O53 91.4(6) . .
O42 U8 O53 86.2(6) . .
O17 U8 O53 109.3(5) . .
O17 U8 O53 178.4(5) 7_565 .
O27 U8 O53 91.4(6) . 7_565
O42 U8 O53 86.2(6) . 7_565
O17 U8 O53 178.4(5) . 7_565
O17 U8 O53 109.3(5) 7_565 7_565
O53 U8 O53 69.1(7) . 7_565
O27 U8 O32 91.1(4) . .
O42 U8 O32 89.7(4) . .
O17 U8 O32 37.5(4) . .
O17 U8 O32 109.6(5) 7_565 .
O53 U8 O32 71.9(5) . .
O53 U8 O32 141.0(5) 7_565 .
O27 U8 O32 91.1(4) . 7_565
O42 U8 O32 89.7(4) . 7_565
O17 U8 O32 109.6(5) . 7_565
O17 U8 O32 37.5(4) 7_565 7_565
O53 U8 O32 141.0(5) . 7_565
O53 U8 O32 71.9(5) 7_565 7_565
O32 U8 O32 146.9(6) . 7_565
O27 U8 Li1 156.8(10) . .
O42 U8 Li1 26.1(9) . .
O17 U8 Li1 73.1(7) . .
O17 U8 Li1 73.1(7) 7_565 .
O53 U8 Li1 107.6(7) . .
O53 U8 Li1 107.6(7) 7_565 .
O32 U8 Li1 82.5(4) . .
O32 U8 Li1 82.5(4) 7_565 .
O27 U8 U10 98.1(6) . .
O42 U8 U10 78.9(5) . .
O17 U8 U10 143.5(3) . .
O17 U8 U10 143.5(3) 7_565 .
O53 U8 U10 35.1(3) . .
O53 U8 U10 35.1(3) 7_565 .
O32 U8 U10 106.2(3) . .
O32 U8 U10 106.2(3) 7_565 .
Li1 U8 U10 105.1(7) . .
O27 U8 K1 133.7(3) . 7_565
O42 U8 K1 44.9(3) . 7_565
O17 U8 K1 132.7(3) . 7_565
O17 U8 K1 86.3(3) 7_565 7_565
O53 U8 K1 92.8(3) . 7_565
O53 U8 K1 48.2(3) 7_565 7_565
O32 U8 K1 133.7(3) . 7_565
O32 U8 K1 58.9(3) 7_565 7_565
Li1 U8 K1 60.3(5) . 7_565
U10 U8 K1 63.31(9) . 7_565
O27 U8 K1 133.7(3) . .
O42 U8 K1 44.9(3) . .
O17 U8 K1 86.3(3) . .
O17 U8 K1 132.7(3) 7_565 .
O53 U8 K1 48.2(3) . .
O53 U8 K1 92.8(3) 7_565 .
O32 U8 K1 58.9(3) . .
O32 U8 K1 133.7(3) 7_565 .
Li1 U8 K1 60.3(5) . .
U10 U8 K1 63.32(9) . .
K1 U8 K1 78.08(18) 7_565 .
O28 U9 O12 178.3(6) . .
O28 U9 O1 89.0(5) . .
O12 U9 O1 90.1(5) . .
O28 U9 O44 91.5(5) . .
O12 U9 O44 86.9(5) . .
O1 U9 O44 69.6(4) . .
O28 U9 O4 88.4(5) . .
O12 U9 O4 92.6(5) . .
O1 U9 O4 68.6(4) . .
O44 U9 O4 138.2(5) . .
O28 U9 O10 90.1(5) . .
O12 U9 O10 88.9(5) . .
O1 U9 O10 106.9(4) . .
O44 U9 O10 37.4(4) . .
O4 U9 O10 175.2(5) . .
O28 U9 O36 90.9(6) . .
O12 U9 O36 90.7(6) . .
O1 U9 O36 142.3(5) . .
O44 U9 O36 148.1(5) . .
O4 U9 O36 73.7(5) . .
O10 U9 O36 110.8(5) . .
O28 U9 O37 91.6(6) . .
O12 U9 O37 89.4(6) . .
O1 U9 O37 178.4(5) . .
O44 U9 O37 111.8(5) . .
O4 U9 O37 110.0(5) . .
O10 U9 O37 74.6(5) . .
O36 U9 O37 36.3(5) . .
O28 U9 K4 131.7(4) . .
O12 U9 K4 48.2(4) . .
O1 U9 K4 125.9(3) . .
O44 U9 K4 74.7(3) . .
O4 U9 K4 132.3(3) . .
O10 U9 K4 51.4(3) . .
O36 U9 K4 80.0(4) . .
O37 U9 K4 54.5(4) . .
O28 U9 K3 45.4(4) . .
O12 U9 K3 133.1(4) . .
O1 U9 K3 85.7(3) . .
O44 U9 K3 48.1(3) . .
O4 U9 K3 128.1(3) . .
O10 U9 K3 48.7(3) . .
O36 U9 K3 119.6(4) . .
O37 U9 K3 95.7(4) . .
K4 U9 K3 99.49(13) . .
O28 U9 U7 99.9(4) . .
O12 U9 U7 80.1(4) . .
O1 U9 U7 35.4(3) . .
O44 U9 U7 102.9(3) . .
O4 U9 U7 36.5(3) . .
O10 U9 U7 139.7(3) . .
O36 U9 U7 108.0(4) . .
O37 U9 U7 143.1(4) . .
K4 U9 U7 128.17(11) . .
K3 U9 U7 117.27(8) . .
O28 U9 K1 130.9(4) . .
O12 U9 K1 47.7(4) . .
O1 U9 K1 48.8(3) . .
O44 U9 K1 54.6(3) . .
O4 U9 K1 95.8(3) . .
O10 U9 K1 81.8(3) . .
O36 U9 K1 137.3(4) . .
O37 U9 K1 131.3(4) . .
K4 U9 K1 77.47(12) . .
K3 U9 K1 99.71(12) . .
U7 U9 K1 62.08(9) . .
O49 U10 O29 177.7(8) . .
O49 U10 O39 88.7(4) . 7_565
O29 U10 O39 90.7(3) . 7_565
O49 U10 O39 88.7(4) . .
O29 U10 O39 90.7(3) . .
O39 U10 O39 150.5(6) 7_565 .
O49 U10 O53 92.6(6) . 7_565
O29 U10 O53 89.3(6) . 7_565
O39 U10 O53 70.3(4) 7_565 7_565
O39 U10 O53 139.1(4) . 7_565
O49 U10 O53 92.6(6) . .
O29 U10 O53 89.3(6) . .
O39 U10 O53 139.1(4) 7_565 .
O39 U10 O53 70.3(4) . .
O53 U10 O53 68.8(7) 7_565 .
O49 U10 O46 91.0(6) . 7_565
O29 U10 O46 87.2(5) . 7_565
O39 U10 O46 37.0(4) 7_565 7_565
O39 U10 O46 113.7(5) . 7_565
O53 U10 O46 107.1(5) 7_565 7_565
O53 U10 O46 174.7(5) . 7_565
O49 U10 O46 91.0(6) . .
O29 U10 O46 87.2(5) . .
O39 U10 O46 113.7(5) 7_565 .
O39 U10 O46 37.0(4) . .
O53 U10 O46 174.7(5) 7_565 .
O53 U10 O46 107.1(5) . .
O46 U10 O46 76.7(6) 7_565 .
O49 U10 K3 132.2(3) . 3_646
O29 U10 K3 46.9(2) . 3_646
O39 U10 K3 44.5(3) 7_565 3_646
O39 U10 K3 125.9(3) . 3_646
O53 U10 K3 81.2(3) 7_565 3_646
O53 U10 K3 127.3(3) . 3_646
O46 U10 K3 47.7(3) 7_565 3_646
O46 U10 K3 99.3(3) . 3_646
O49 U10 K3 132.2(3) . 5_666
O29 U10 K3 46.9(2) . 5_666
O39 U10 K3 125.9(3) 7_565 5_666
O39 U10 K3 44.5(3) . 5_666
O53 U10 K3 127.3(3) 7_565 5_666
O53 U10 K3 81.2(3) . 5_666
O46 U10 K3 99.3(3) 7_565 5_666
O46 U10 K3 47.7(3) . 5_666
K3 U10 K3 84.46(16) 3_646 5_666
O49 U10 U8 86.7(6) . .
O29 U10 U8 95.5(6) . .
O39 U10 U8 104.6(3) 7_565 .
O39 U10 U8 104.6(3) . .
O53 U10 U8 34.9(3) 7_565 .
O53 U10 U8 34.9(3) . .
O46 U10 U8 141.6(3) 7_565 .
O46 U10 U8 141.6(3) . .
K3 U10 U8 110.43(8) 3_646 .
K3 U10 U8 110.43(8) 5_666 .
O49 U10 K1 50.6(4) . 7_565
O29 U10 K1 130.8(3) . 7_565
O39 U10 K1 61.7(3) 7_565 7_565
O39 U10 K1 133.7(3) . 7_565
O53 U10 K1 44.8(3) 7_565 7_565
O53 U10 K1 88.3(3) . 7_565
O46 U10 K1 90.9(3) 7_565 7_565
O46 U10 K1 139.8(3) . 7_565
K3 U10 K1 99.90(11) 3_646 7_565
K3 U10 K1 169.16(12) 5_666 7_565
U8 U10 K1 58.76(8) . 7_565
O16 U11 O48 178.1(6) . .
O16 U11 O13 90.9(5) . .
O48 U11 O13 90.8(5) . .
O16 U11 O47 91.0(5) . .
O48 U11 O47 90.4(5) . .
O13 U11 O47 68.4(5) . .
O16 U11 O5 86.8(5) . .
O48 U11 O5 91.7(5) . .
O13 U11 O5 111.3(5) . .
O47 U11 O5 177.8(5) . .
O16 U11 O18 86.6(5) . .
O48 U11 O18 91.7(5) . .
O13 U11 O18 177.4(4) . .
O47 U11 O18 110.9(4) . .
O5 U11 O18 69.2(4) . .
O16 U11 O51 89.9(5) . .
O48 U11 O51 90.9(5) . .
O13 U11 O51 37.1(4) . .
O47 U11 O51 105.6(5) . .
O5 U11 O51 74.2(5) . .
O18 U11 O51 143.4(4) . .
O16 U11 O50 91.0(5) . .
O48 U11 O50 89.4(5) . .
O13 U11 O50 104.5(4) . .
O47 U11 O50 36.1(4) . .
O5 U11 O50 144.1(4) . .
O18 U11 O50 74.9(4) . .
O51 U11 O50 141.7(5) . .
O16 U11 Li2 19.6(9) . .
O48 U11 Li2 162.3(9) . .
O13 U11 Li2 74.8(9) . .
O47 U11 Li2 74.8(9) . .
O5 U11 Li2 103.0(9) . .
O18 U11 Li2 102.6(9) . .
O51 U11 Li2 83.9(10) . .
O50 U11 Li2 84.4(10) . .
O16 U11 U4 75.4(4) . .
O48 U11 U4 102.7(4) . .
O13 U11 U4 142.9(3) . .
O47 U11 U4 144.2(3) . .
O5 U11 U4 35.2(3) . .
O18 U11 U4 36.8(3) . .
O51 U11 U4 107.4(3) . .
O50 U11 U4 109.9(3) . .
Li2 U11 U4 95.0(8) . .
O52 U12 O30 178.2(9) . .
O52 U12 O3 91.9(7) . 8_755
O30 U12 O3 86.6(6) . 8_755
O52 U12 O3 91.9(7) . .
O30 U12 O3 86.6(6) . .
O3 U12 O3 68.5(6) 8_755 .
O52 U12 O13 88.8(7) . .
O30 U12 O13 92.7(6) . .
O3 U12 O13 178.5(5) 8_755 .
O3 U12 O13 110.2(5) . .
O52 U12 O13 88.8(7) . 8_755
O30 U12 O13 92.7(6) . 8_755
O3 U12 O13 110.2(5) 8_755 8_755
O3 U12 O13 178.5(5) . 8_755
O13 U12 O13 71.1(6) . 8_755
O52 U12 O51 91.3(4) . 8_755
O30 U12 O51 89.3(4) . 8_755
O3 U12 O51 73.6(5) 8_755 8_755
O3 U12 O51 142.1(5) . 8_755
O13 U12 O51 107.6(5) . 8_755
O13 U12 O51 36.6(4) 8_755 8_755
O52 U12 O51 91.2(4) . .
O30 U12 O51 89.3(4) . .
O3 U12 O51 142.1(5) 8_755 .
O3 U12 O51 73.6(5) . .
O13 U12 O51 36.6(4) . .
O13 U12 O51 107.6(5) 8_755 .
O51 U12 O51 144.0(6) 8_755 .
O52 U12 Li2 158.1(12) . .
O30 U12 Li2 23.8(11) . .
O3 U12 Li2 106.1(8) 8_755 .
O3 U12 Li2 106.1(8) . .
O13 U12 Li2 73.5(8) . .
O13 U12 Li2 73.5(8) 8_755 .
O51 U12 Li2 82.2(4) 8_755 .
O51 U12 Li2 82.2(4) . .
O52 U12 U2 98.2(7) . .
O30 U12 U2 79.9(6) . .
O3 U12 U2 34.7(3) 8_755 .
O3 U12 U2 34.7(3) . .
O13 U12 U2 143.9(3) . .
O13 U12 U2 143.9(3) 8_755 .
O51 U12 U2 107.6(3) 8_755 .
O51 U12 U2 107.6(3) . .
Li2 U12 U2 103.7(9) . .
O56 I1 O60 140.4(13) . .
O56 I1 O58 105.9(7) . 2_655
O60 I1 O58 101.6(10) . 2_655
O56 I1 O58 105.9(7) . .
O60 I1 O58 101.6(10) . .
O58 I1 O58 91.1(9) 2_655 .
O56 I1 I1 113.6(6) . 2_655
O60 I1 I1 106.0(12) . 2_655
O58 I1 I1 45.5(5) 2_655 2_655
O58 I1 I1 45.5(4) . 2_655
O56 I1 Li2 78.8(10) . 2_655
O60 I1 Li2 120.0(11) . 2_655
O58 I1 Li2 106.2(7) . 2_655
I1 I1 Li2 64.9(5) 2_655 2_655
O56 I1 Li2 78.8(10) . .
O60 I1 Li2 120.0(11) . .
O58 I1 Li2 106.2(7) 2_655 .
I1 I1 Li2 64.9(5) 2_655 .
Li2 I1 Li2 108.7(17) 2_655 .
O56 I1 K2 102.4(6) . .
O58 I1 K2 124.9(6) 2_655 .
O58 I1 K2 124.9(6) . .
I1 I1 K2 144.03(12) 2_655 .
Li2 I1 K2 125.3(8) 2_655 .
Li2 I1 K2 125.3(8) . .
O55 I2 O59 144.1(11) . .
O55 I2 O57 105.1(7) . .
O59 I2 O57 100.8(10) . .
O55 I2 O57 105.1(7) . 2_655
O59 I2 O57 100.8(10) . 2_655
O57 I2 O57 86.7(9) . 2_655
O55 I2 I2 111.1(5) . 2_655
O59 I2 I2 104.8(10) . 2_655
O55 I2 K4 105.0(5) . .
O57 I2 K4 126.1(6) . .
O57 I2 K4 126.1(6) 2_655 .
I2 I2 K4 143.96(12) 2_655 .
O69 K1 O53 119.7(6) . .
O69 K1 O42 98.0(6) . .
O53 K1 O42 58.7(4) . .
O69 K1 O1 141.4(6) . .
O53 K1 O1 98.8(4) . .
O42 K1 O1 100.0(4) . .
O69 K1 O62 141.6(6) . .
O53 K1 O62 57.8(4) . .
O42 K1 O62 108.0(5) . .
O1 K1 O62 61.2(4) . .
O69 K1 O12 83.1(6) . .
O53 K1 O12 154.6(4) . .
O42 K1 O12 110.4(4) . .
O1 K1 O12 58.7(3) . .
O62 K1 O12 112.3(4) . .
O69 K1 O22 90.5(6) . .
O53 K1 O22 88.8(4) . .
O42 K1 O22 146.3(5) . .
O1 K1 O22 93.0(4) . .
O62 K1 O22 52.6(4) . .
O12 K1 O22 102.9(4) . .
O69 K1 O35 110.6(6) . .
O53 K1 O35 99.5(4) . .
O42 K1 O35 55.6(4) . .
O1 K1 O35 56.1(3) . .
O62 K1 O35 107.4(4) . .
O12 K1 O35 59.3(3) . .
O22 K1 O35 148.8(4) . .
O69 K1 O44 103.9(6) . .
O53 K1 O44 122.4(4) . .
O42 K1 O44 150.8(4) . .
O1 K1 O44 51.0(3) . .
O62 K1 O44 64.6(4) . .
O12 K1 O44 54.6(3) . .
O22 K1 O44 53.3(4) . .
O35 K1 O44 98.1(4) . .
O69 K1 O49 61.5(6) . .
O53 K1 O49 58.3(5) . .
O42 K1 O49 67.0(4) . .
O1 K1 O49 156.9(5) . .
O62 K1 O49 103.2(4) . .
O12 K1 O49 142.7(5) . .
O22 K1 O49 89.3(4) . .
O35 K1 O49 120.6(4) . .
O44 K1 O49 141.1(4) . .
O69 K1 O32 153.9(6) . .
O53 K1 O32 52.0(4) . .
O42 K1 O32 55.9(4) . .
O1 K1 O32 53.3(3) . .
O62 K1 O32 60.0(4) . .
O12 K1 O32 102.6(4) . .
O22 K1 O32 112.5(4) . .
O35 K1 O32 54.9(3) . .
O44 K1 O32 100.0(4) . .
O49 K1 O32 104.8(4) . .
O69 K1 Li1 88.5(9) . .
O53 K1 Li1 91.6(7) . .
O42 K1 Li1 33.9(7) . .
O1 K1 Li1 87.8(6) . .
O62 K1 Li1 128.4(8) . .
O12 K1 Li1 77.0(6) . .
O22 K1 Li1 179.0(7) . .
O35 K1 Li1 31.9(5) . .
O44 K1 Li1 127.1(6) . .
O49 K1 Li1 90.1(6) . .
O32 K1 Li1 68.4(7) . .
O7 K2 O7 128.9(6) . 7_565
O7 K2 O60 88.9(5) . .
O7 K2 O60 88.9(5) 7_565 .
O7 K2 O23 144.6(4) . 7_565
O7 K2 O23 78.4(4) 7_565 7_565
O60 K2 O23 67.3(7) . 7_565
O7 K2 O23 78.4(4) . .
O7 K2 O23 144.6(4) 7_565 .
O60 K2 O23 67.3(7) . .
O23 K2 O23 68.5(5) 7_565 .
O7 K2 O9 148.7(4) . 7_565
O7 K2 O9 60.3(4) 7_565 7_565
O60 K2 O9 122.4(5) . 7_565
O23 K2 O9 59.9(3) 7_565 7_565
O23 K2 O9 109.9(4) . 7_565
O7 K2 O9 60.3(4) . .
O7 K2 O9 148.7(4) 7_565 .
O60 K2 O9 122.4(5) . .
O23 K2 O9 109.9(4) 7_565 .
O23 K2 O9 59.9(3) . .
O9 K2 O9 96.9(5) 7_565 .
O7 K2 O54 113.8(3) . .
O7 K2 O54 113.8(3) 7_565 .
O60 K2 O54 113.0(9) . .
O23 K2 O54 58.5(4) 7_565 .
O23 K2 O54 58.5(4) . .
O9 K2 O54 55.2(3) 7_565 .
O9 K2 O54 55.2(3) . .
O7 K2 O49 66.4(3) . .
O7 K2 O49 66.4(3) 7_565 .
O60 K2 O49 109.0(9) . .
O23 K2 O49 144.8(3) 7_565 .
O23 K2 O49 144.8(3) . .
O9 K2 O49 101.3(4) 7_565 .
O9 K2 O49 101.3(4) . .
O54 K2 O49 137.9(6) . .
O7 K2 O46 106.0(4) . 7_565
O7 K2 O46 57.9(4) 7_565 7_565
O60 K2 O46 146.0(6) . 7_565
O23 K2 O46 108.2(3) 7_565 7_565
O23 K2 O46 144.7(4) . 7_565
O9 K2 O46 49.7(3) 7_565 7_565
O9 K2 O46 91.3(4) . 7_565
O54 K2 O46 89.1(4) . 7_565
O49 K2 O46 54.1(4) . 7_565
O7 K2 O46 57.9(4) . .
O7 K2 O46 106.0(4) 7_565 .
O60 K2 O46 146.0(6) . .
O23 K2 O46 144.7(4) 7_565 .
O23 K2 O46 108.2(3) . .
O9 K2 O46 91.2(4) 7_565 .
O9 K2 O46 49.7(3) . .
O54 K2 O46 89.1(4) . .
O49 K2 O46 54.1(4) . .
O46 K2 O46 53.1(5) 7_565 .
O7 K2 U6 136.2(4) . 7_565
O7 K2 U6 25.8(3) 7_565 7_565
O60 K2 U6 112.1(2) . 7_565
O23 K2 U6 78.6(2) 7_565 7_565
O23 K2 U6 144.6(3) . 7_565
O9 K2 U6 38.1(2) 7_565 7_565
O9 K2 U6 123.9(3) . 7_565
O54 K2 U6 93.3(2) . 7_565
O49 K2 U6 70.47(15) . 7_565
O46 K2 U6 37.9(2) 7_565 7_565
O46 K2 U6 90.8(3) . 7_565
O39 K3 O44 106.6(4) 5_666 .
O39 K3 O46 31.0(3) 5_666 5_666
O44 K3 O46 126.3(4) . 5_666
O39 K3 O28 129.0(4) 5_666 .
O44 K3 O28 62.9(4) . .
O46 K3 O28 112.2(4) 5_666 .
O39 K3 O10 133.1(4) 5_666 .
O44 K3 O10 30.7(4) . .
O46 K3 O10 157.0(4) 5_666 .
O28 K3 O10 62.2(4) . .
O39 K3 O25 80.8(4) 5_666 .
O44 K3 O25 60.0(4) . .
O46 K3 O25 111.4(4) 5_666 .
O28 K3 O25 121.3(4) . .
O10 K3 O25 62.1(4) . .
O39 K3 O67 130.1(5) 5_666 .
O44 K3 O67 95.8(5) . .
O46 K3 O67 134.6(5) 5_666 .
O28 K3 O67 100.9(5) . .
O10 K3 O67 66.8(5) . .
O25 K3 O67 72.8(5) . .
O39 K3 O29 62.7(4) 5_666 5_666
O44 K3 O29 148.1(5) . 5_666
O46 K3 O29 60.7(4) 5_666 5_666
O28 K3 O29 148.1(4) . 5_666
O10 K3 O29 136.4(5) . 5_666
O25 K3 O29 88.1(4) . 5_666
O67 K3 O29 74.7(5) . 5_666
O39 K3 O6 56.7(4) 5_666 5_666
O44 K3 O6 70.8(4) . 5_666
O46 K3 O6 58.0(4) 5_666 5_666
O28 K3 O6 73.8(4) . 5_666
O10 K3 O6 100.0(4) . 5_666
O25 K3 O6 99.1(4) . 5_666
O67 K3 O6 166.6(5) . 5_666
O29 K3 O6 116.5(4) 5_666 5_666
O39 K3 U9 130.4(3) 5_666 .
O44 K3 U9 37.9(3) . .
O46 K3 U9 128.9(3) 5_666 .
O28 K3 U9 26.2(3) . .
O10 K3 U9 38.4(3) . .
O25 K3 U9 95.1(3) . .
O67 K3 U9 94.1(4) . .
O29 K3 U9 166.8(4) 5_666 .
O6 K3 U9 75.7(3) 5_666 .
O39 K3 U10 36.5(3) 5_666 5_666
O44 K3 U10 137.7(3) . 5_666
O46 K3 U10 38.4(3) 5_666 5_666
O28 K3 U10 148.4(3) . 5_666
O10 K3 U10 149.1(3) . 5_666
O25 K3 U10 87.6(3) . 5_666
O67 K3 U10 99.9(4) . 5_666
O29 K3 U10 26.6(3) 5_666 5_666
O6 K3 U10 90.3(3) 5_666 5_666
U9 K3 U10 165.99(16) . 5_666
O39 K3 U5 100.4(3) 5_666 .
O44 K3 U5 37.3(3) . .
O46 K3 U5 131.1(3) 5_666 .
O28 K3 U5 95.7(3) . .
O10 K3 U5 37.0(3) . .
O25 K3 U5 25.8(3) . .
O67 K3 U5 71.9(4) . .
O29 K3 U5 112.0(4) 5_666 .
O6 K3 U5 96.1(3) 5_666 .
U9 K3 U5 69.61(8) . .
U10 K3 U5 113.36(13) 5_666 .
O8 K4 O8 120.8(6) . 8_755
O8 K4 O59 90.1(4) . .
O8 K4 O59 90.1(4) 8_755 .
O8 K4 O12 146.6(4) . 8_755
O8 K4 O12 82.8(4) 8_755 8_755
O59 K4 O12 64.8(6) . 8_755
O8 K4 O12 82.8(4) . .
O8 K4 O12 146.6(4) 8_755 .
O59 K4 O12 64.8(6) . .
O12 K4 O12 67.1(5) 8_755 .
O8 K4 O10 150.2(5) . 8_755
O8 K4 O10 61.8(4) 8_755 8_755
O59 K4 O10 119.6(4) . 8_755
O12 K4 O10 59.8(4) 8_755 8_755
O12 K4 O10 110.5(4) . 8_755
O8 K4 O10 61.8(4) . .
O8 K4 O10 150.2(5) 8_755 .
O59 K4 O10 119.6(4) . .
O12 K4 O10 110.5(4) 8_755 .
O12 K4 O10 59.8(4) . .
O10 K4 O10 101.0(6) 8_755 .
O8 K4 O37 117.5(3) . .
O8 K4 O37 117.5(3) 8_755 .
O59 K4 O37 110.9(8) . .
O12 K4 O37 58.9(4) 8_755 .
O12 K4 O37 58.9(4) . .
O10 K4 O37 56.6(3) 8_755 .
O10 K4 O37 56.6(3) . .
O8 K4 O40 57.5(4) . .
O8 K4 O40 102.9(4) 8_755 .
O59 K4 O40 147.3(5) . .
O12 K4 O40 145.7(4) 8_755 .
O12 K4 O40 110.0(3) . .
O10 K4 O40 92.8(4) 8_755 .
O10 K4 O40 51.2(3) . .
O37 K4 O40 89.7(4) . .
O8 K4 O40 102.9(4) . 8_755
O8 K4 O40 57.5(4) 8_755 8_755
O59 K4 O40 147.3(5) . 8_755
O12 K4 O40 110.0(3) 8_755 8_755
O12 K4 O40 145.7(4) . 8_755
O10 K4 O40 51.2(3) 8_755 8_755
O10 K4 O40 92.8(4) . 8_755
O37 K4 O40 89.7(4) . 8_755
O40 K4 O40 51.9(5) . 8_755
O8 K4 O24 62.5(3) . .
O8 K4 O24 62.5(3) 8_755 .
O59 K4 O24 111.2(7) . .
O12 K4 O24 145.3(3) 8_755 .
O12 K4 O24 145.3(3) . .
O10 K4 O24 101.3(4) 8_755 .
O10 K4 O24 101.3(4) . .
O37 K4 O24 137.9(5) . .
O40 K4 O24 53.2(4) . .
O40 K4 O24 53.2(4) 8_755 .
O8 K4 U5 26.3(3) . .
O8 K4 U5 131.7(3) 8_755 .
O59 K4 U5 111.8(2) . .
O12 K4 U5 145.3(3) 8_755 .
O12 K4 U5 80.1(2) . .
O10 K4 U5 127.1(3) 8_755 .
O10 K4 U5 38.4(3) . .
O37 K4 U5 94.84(19) . .
O40 K4 U5 38.8(2) . .
O40 K4 U5 90.4(3) 8_755 .
O24 K4 U5 69.43(14) . .
O43 K5 O31 106.4(5) 5_666 .
O43 K5 O78 72.1(6) 5_666 5_666
O31 K5 O78 164.5(7) . 5_666
O43 K5 O9 136.4(5) 5_666 .
O31 K5 O9 30.8(4) . .
O78 K5 O9 150.7(6) 5_666 .
O43 K5 O6 94.8(4) 5_666 .
O31 K5 O6 59.7(4) . .
O78 K5 O6 135.4(6) 5_666 .
O9 K5 O6 61.0(4) . .
O43 K5 O45 114.2(5) 5_666 .
O31 K5 O45 59.9(4) . .
O78 K5 O45 106.1(6) 5_666 .
O9 K5 O45 60.4(4) . .
O6 K5 O45 118.0(4) . .
O43 K5 O28 94.7(4) 5_666 5_666
O31 K5 O28 127.7(4) . 5_666
O78 K5 O28 67.6(6) 5_666 5_666
O9 K5 O28 108.7(4) . 5_666
O6 K5 O28 71.4(4) . 5_666
O45 K5 O28 147.4(4) . 5_666
O43 K5 U6 110.1(3) 5_666 .
O31 K5 U6 36.7(3) . .
O78 K5 U6 158.8(6) 5_666 .
O9 K5 U6 36.2(3) . .
O6 K5 U6 25.8(3) . .
O45 K5 U6 92.4(3) . .
O28 K5 U6 91.2(3) 5_666 .
O43 K5 U4 120.6(4) 5_666 .
O31 K5 U4 35.7(3) . .
O78 K5 U4 131.2(6) 5_666 .
O9 K5 U4 37.2(3) . .
O6 K5 U4 92.5(3) . .
O45 K5 U4 25.4(3) . .
O28 K5 U4 142.8(3) 5_666 .
U6 K5 U4 66.96(11) . .
O43 K5 U7 21.4(3) 5_666 5_666
O31 K5 U7 115.3(4) . 5_666
O78 K5 U7 69.0(5) 5_666 5_666
O9 K5 U7 139.6(3) . 5_666
O6 K5 U7 83.6(3) . 5_666
O45 K5 U7 135.6(4) . 5_666
O28 K5 U7 73.9(3) 5_666 5_666
U6 K5 U7 105.04(18) . 5_666
U4 K5 U7 139.1(2) . 5_666
O43 K5 U9 74.6(3) 5_666 5_666
O31 K5 U9 128.7(4) . 5_666
O78 K5 U9 66.4(5) 5_666 5_666
O9 K5 U9 120.7(4) . 5_666
O6 K5 U9 69.0(3) . 5_666
O45 K5 U9 166.9(4) . 5_666
O28 K5 U9 20.8(2) 5_666 5_666
U6 K5 U9 93.41(18) . 5_666
U4 K5 U9 157.9(2) . 5_666
U7 K5 U9 53.43(9) 5_666 5_666
O43 K5 K3 116.8(3) 5_666 5_666
O31 K5 K3 91.0(3) . 5_666
O78 K5 K3 103.6(6) 5_666 5_666
O9 K5 K3 72.1(3) . 5_666
O6 K5 K3 43.9(3) . 5_666
O45 K5 K3 126.5(3) . 5_666
O28 K5 K3 37.6(2) 5_666 5_666
U6 K5 K3 56.02(13) . 5_666
U4 K5 K3 108.67(17) . 5_666
U7 K5 K3 96.43(17) 5_666 5_666
U9 K5 K3 49.63(11) 5_666 5_666
O57 Li1 O35 104.2(13) . .
O57 Li1 O35 104.2(13) . 7_565
O35 Li1 O35 152(3) . 7_565
O57 Li1 O41 101(2) . .
O35 Li1 O41 87.3(14) . .
O35 Li1 O41 87.3(14) 7_565 .
O57 Li1 O42 106(2) . .
O35 Li1 O42 86.1(14) . .
O35 Li1 O42 86.1(14) 7_565 .
O41 Li1 O42 153(3) . .
O57 Li1 U1 123(2) . .
O35 Li1 U1 82.3(14) . .
O35 Li1 U1 82.3(14) 7_565 .
O41 Li1 U1 21.8(8) . .
O42 Li1 U1 131.0(19) . .
O57 Li1 U7 124.0(6) . .
O35 Li1 U7 19.9(8) . .
O35 Li1 U7 132(2) 7_565 .
O41 Li1 U7 82.4(10) . .
O42 Li1 U7 82.4(10) . .
U1 Li1 U7 71.1(8) . .
O57 Li1 U7 124.0(6) . 7_565
O35 Li1 U7 132(2) . 7_565
O35 Li1 U7 19.9(8) 7_565 7_565
O41 Li1 U7 82.4(10) . 7_565
O42 Li1 U7 82.4(10) . 7_565
U1 Li1 U7 71.1(8) . 7_565
U7 Li1 U7 111.9(13) . 7_565
O57 Li1 U8 128(2) . .
O35 Li1 U8 81.3(14) . .
O35 Li1 U8 81.3(14) 7_565 .
O41 Li1 U8 131(2) . .
O42 Li1 U8 22.0(8) . .
U1 Li1 U8 109.0(12) . .
U7 Li1 U8 71.0(8) . .
U7 Li1 U8 71.0(8) 7_565 .
O57 Li1 K1 77.0(12) . .
O35 Li1 K1 54.6(9) . .
O35 Li1 K1 133.5(19) 7_565 .
O41 Li1 K1 138.8(5) . .
O42 Li1 K1 50.7(7) . .
U1 Li1 K1 136.7(6) . .
U7 Li1 K1 66.4(4) . .
U7 Li1 K1 133.1(13) 7_565 .
U8 Li1 K1 64.4(7) . .
O57 Li1 K1 77.0(12) . 7_565
O35 Li1 K1 133.5(19) . 7_565
O35 Li1 K1 54.6(9) 7_565 7_565
O41 Li1 K1 138.8(5) . 7_565
O42 Li1 K1 50.7(7) . 7_565
U1 Li1 K1 136.7(6) . 7_565
U7 Li1 K1 133.1(13) . 7_565
U7 Li1 K1 66.4(4) 7_565 7_565
U8 Li1 K1 64.4(7) . 7_565
K1 Li1 K1 81.6(9) . 7_565
O58 Li2 O16 108.7(16) . 8_755
O58 Li2 O16 108.7(16) . .
O16 Li2 O16 143(3) 8_755 .
O58 Li2 O19 104(3) . .
O16 Li2 O19 84.7(18) 8_755 .
O16 Li2 O19 84.7(18) . .
O58 Li2 O30 110(3) . .
O16 Li2 O30 84.6(18) 8_755 .
O16 Li2 O30 84.6(18) . .
O19 Li2 O30 146(3) . .
O58 Li2 I1 31.7(9) . .
O16 Li2 I1 132(2) 8_755 .
O16 Li2 I1 82.3(12) . .
O19 Li2 I1 84.5(18) . .
O30 Li2 I1 126(2) . .
O58 Li2 I1 31.7(9) . 2_655
O16 Li2 I1 82.3(12) 8_755 2_655
O16 Li2 I1 132(2) . 2_655
O19 Li2 I1 84.5(18) . 2_655
O30 Li2 I1 126(2) . 2_655
I1 Li2 I1 50.3(9) . 2_655
O58 Li2 U3 124(3) . .
O16 Li2 U3 78.8(17) 8_755 .
O16 Li2 U3 78.8(17) . .
O19 Li2 U3 20.5(10) . .
O30 Li2 U3 126(2) . .
I1 Li2 U3 103.0(15) . .
I1 Li2 U3 103.0(15) 2_655 .
O58 Li2 U11 125.8(8) . 8_755
O16 Li2 U11 17.1(9) 8_755 8_755
O16 Li2 U11 125(2) . 8_755
O19 Li2 U11 80.2(13) . 8_755
O30 Li2 U11 80.1(13) . 8_755
I1 Li2 U11 146.4(14) . 8_755
I1 Li2 U11 98.3(5) 2_655 8_755
U3 Li2 U11 69.2(9) . 8_755
O58 Li2 U11 125.8(8) . .
O16 Li2 U11 125(2) 8_755 .
O16 Li2 U11 17.1(9) . .
O19 Li2 U11 80.2(13) . .
O30 Li2 U11 80.1(13) . .
I1 Li2 U11 98.3(5) . .
I1 Li2 U11 146.4(14) 2_655 .
U3 Li2 U11 69.2(9) . .
U11 Li2 U11 108.3(15) 8_755 .
O58 Li2 U12 130(3) . .
O16 Li2 U12 78.8(17) 8_755 .
O16 Li2 U12 78.8(17) . .
O19 Li2 U12 126(2) . .
O30 Li2 U12 19.9(9) . .
I1 Li2 U12 141.6(14) . .
I1 Li2 U12 141.6(14) 2_655 .
U3 Li2 U12 105.7(15) . .
U11 Li2 U12 69.4(9) 8_755 .
U11 Li2 U12 69.4(9) . .
U9 O1 U7 109.5(5) . .
U9 O1 K1 94.9(4) . .
U7 O1 K1 96.9(4) . .
U12 O3 U2 110.9(5) . .
U9 O4 U7 107.8(5) . .
U11 O5 U4 110.2(5) . .
U6 O6 K5 108.1(6) . .
U6 O6 K3 104.2(5) . 5_666
K5 O6 K3 96.5(4) . 5_666
U6 O7 K2 113.6(6) . .
U5 O8 K4 111.1(6) . .
O31 O9 U6 72.3(7) . .
O31 O9 U4 68.9(7) . .
U6 O9 U4 132.6(6) . .
O31 O9 K5 72.8(7) . .
U6 O9 K5 97.2(4) . .
U4 O9 K5 96.2(4) . .
O31 O9 K2 116.4(8) . .
U6 O9 K2 86.9(4) . .
U4 O9 K2 87.0(4) . .
K5 O9 K2 170.8(5) . .
O44 O10 U5 72.0(7) . .
O44 O10 U9 70.4(7) . .
U5 O10 U9 137.2(6) . .
O44 O10 K3 73.8(7) . .
U5 O10 K3 95.7(4) . .
U9 O10 K3 92.9(4) . .
O44 O10 K4 117.6(8) . .
U5 O10 K4 89.6(4) . .
U9 O10 K4 90.1(4) . .
K3 O10 K4 168.5(5) . .
O40 O11 U2 73.1(7) . .
O40 O11 U5 72.3(7) . .
U2 O11 U5 130.3(6) . .
U9 O12 K4 104.7(5) . .
U9 O12 K1 106.4(5) . .
K4 O12 K1 108.6(4) . .
O51 O13 U11 73.5(7) . .
O51 O13 U12 74.2(7) . .
U11 O13 U12 124.5(6) . .
U1 O15 U1 109.8(8) 2_655 .
U11 O16 Li2 143.3(18) . .
O32 O17 U7 74.6(7) . .
O32 O17 U8 72.9(7) . .
U7 O17 U8 123.8(5) . .
U11 O18 U4 107.6(5) . .
U3 O19 Li2 135.4(19) . .
O34 O20 U7 68.6(7) . .
O34 O20 U1 70.1(7) . .
U7 O20 U1 117.8(5) . .
U5 O21 U6 109.1(5) . .
U5 O22 U6 110.1(5) . .
U5 O22 K1 103.0(5) . .
U6 O22 K1 113.2(5) . .
U4 O23 K2 106.8(5) . .
U2 O24 K4 103.5(8) . .
U5 O25 K3 109.8(6) . .
O54 O26 U4 71.7(5) . .
O54 O26 U4 71.7(5) . 7_565
U4 O26 U4 130.4(8) . 7_565
U9 O28 K3 108.4(6) . .
U9 O28 K5 117.8(6) . 5_666
K3 O28 K5 97.6(4) . 5_666
U10 O29 K3 106.5(4) . 5_666
U10 O29 K3 106.5(4) . 3_646
K3 O29 K3 124.0(6) 5_666 3_646
U12 O30 Li2 136.3(19) . .
O9 O31 U4 73.8(7) . .
O9 O31 U6 70.3(7) . .
U4 O31 U6 135.0(6) . .
O9 O31 K5 76.4(7) . .
U4 O31 K5 99.2(5) . .
U6 O31 K5 97.9(5) . .
O17 O32 U8 69.6(7) . .
O17 O32 U7 68.1(7) . .
U8 O32 U7 118.0(5) . .
O17 O32 K1 125.5(8) . .
U8 O32 K1 83.7(4) . .
U7 O32 K1 85.8(4) . .
U3 O33 U3 110.2(7) . 2_655
O20 O34 U7 74.9(7) . .
O20 O34 U1 73.7(7) . .
U7 O34 U1 123.5(6) . .
U7 O35 Li1 137.6(15) . .
U7 O35 K1 107.8(5) . .
Li1 O35 K1 93.4(14) . .
O37 O36 U9 72.3(5) . .
O37 O36 U9 72.3(5) . 8_755
U9 O36 U9 130.6(8) . 8_755
O36 O37 U9 71.4(5) . .
O36 O37 U9 71.4(5) . 8_755
U9 O37 U9 129.4(8) . 8_755
O36 O37 K4 124.2(12) . .
U9 O37 K4 86.7(5) . .
U9 O37 K4 86.7(5) 8_755 .
O46 O39 U10 74.4(7) . .
O46 O39 U6 71.0(7) . .
U10 O39 U6 131.7(6) . .
O46 O39 K3 79.0(7) . 5_666
U10 O39 K3 99.1(5) . 5_666
U6 O39 K3 106.1(5) . 5_666
O11 O40 U2 69.6(7) . .
O11 O40 U5 70.9(7) . .
U2 O40 U5 126.8(6) . .
O11 O40 K4 125.2(8) . .
U2 O40 K4 93.3(4) . .
U5 O40 K4 81.8(4) . .
U1 O41 Li1 133.2(16) . .
U8 O42 Li1 131.9(16) . .
U8 O42 K1 109.5(5) . .
Li1 O42 K1 95.4(8) . .
U8 O42 K1 109.5(5) . 7_565
Li1 O42 K1 95.5(8) . 7_565
K1 O42 K1 114.5(6) . 7_565
U7 O43 K5 123.5(6) . 5_666
O10 O44 U9 72.2(7) . .
O10 O44 U5 70.6(7) . .
U9 O44 U5 137.6(6) . .
O10 O44 K3 75.5(7) . .
U9 O44 K3 94.0(4) . .
U5 O44 K3 95.9(4) . .
O10 O44 K1 127.5(9) . .
U9 O44 K1 89.0(4) . .
U5 O44 K1 97.8(4) . .
K3 O44 K1 156.2(5) . .
U4 O45 K5 108.5(6) . .
O39 O46 U6 71.9(7) . .
O39 O46 U10 68.6(7) . .
U6 O46 U10 128.2(6) . .
O39 O46 K3 70.0(7) . 5_666
U6 O46 K3 102.7(5) . 5_666
U10 O46 K3 93.9(4) . 5_666
O39 O46 K2 121.0(8) . .
U6 O46 K2 81.7(4) . .
U10 O46 K2 91.0(4) . .
K3 O46 K2 169.1(5) 5_666 .
O50 O47 U3 74.8(7) . .
O50 O47 U11 74.1(7) . .
U3 O47 U11 123.4(6) . .
U10 O49 K1 104.5(6) . 7_565
U10 O49 K1 104.5(6) . .
K1 O49 K1 98.1(6) 7_565 .
U10 O49 K2 104.8(8) . .
K1 O49 K2 121.4(4) 7_565 .
K1 O49 K2 121.4(4) . .
O47 O50 U11 69.8(7) . .
O47 O50 U3 69.2(7) . .
U11 O50 U3 117.7(5) . .
O13 O51 U11 69.4(7) . .
O13 O51 U12 69.2(7) . .
U11 O51 U12 119.0(6) . .
U8 O53 U10 110.0(5) . .
U8 O53 K1 94.8(5) . .
U10 O53 K1 100.4(5) . .
O26 O54 U4 71.1(5) . .
O26 O54 U4 71.1(5) . 7_565
U4 O54 U4 129.6(8) . 7_565
O26 O54 K2 122.8(12) . .
U4 O54 K2 86.7(5) . .
U4 O54 K2 86.7(5) 7_565 .
I2 O57 I2 93.3(9) 2_655 .
I2 O57 Li1 118.3(11) 2_655 .
I2 O57 Li1 118.3(11) . .
Li2 O58 I1 120.1(14) . .
Li2 O58 I1 120.1(14) . 2_655
I1 O58 I1 88.9(9) . 2_655
I2 O59 K4 116.6(14) . .
I1 O60 K2 116.3(17) . .

loop_
_geom_bond_atom_site_label_1
_geom_bond_atom_site_label_2
_geom_bond_distance
_geom_bond_site_symmetry_2
U1 O14 1.785(19) .
U1 O41 1.795(17) .
U1 O34 2.354(13) 7_565
U1 O34 2.354(13) .
U1 O15 2.356(11) .
U1 O15 2.356(11) 2_655
U1 O20 2.403(12) .
U1 O20 2.403(12) 7_565
U2 O24 1.774(19) .
U2 O38 1.776(19) .
U2 O11 2.326(13) 8_755
U2 O11 2.326(13) .
U2 O3 2.365(13) .
U2 O3 2.365(13) 8_755
U2 O40 2.375(13) 8_755
U2 O40 2.375(13) .
U3 O2 1.746(18) .
U3 O19 1.802(18) .
U3 O47 2.334(13) .
U3 O47 2.334(13) 8_755
U3 O33 2.363(10) .
U3 O33 2.363(10) 2_655
U3 O50 2.410(13) .
U3 O50 2.410(13) 8_755
U4 O23 1.779(12) .
U4 O45 1.789(13) .
U4 O31 2.334(13) .
U4 O5 2.379(13) .
U4 O26 2.390(8) .
U4 O54 2.398(8) .
U4 O9 2.404(13) .
U4 O18 2.432(13) .
U5 O8 1.795(13) .
U5 O25 1.801(13) .
U5 O10 2.351(13) .
U5 O22 2.353(14) .
U5 O44 2.370(13) .
U5 O11 2.374(13) .
U5 O21 2.376(13) .
U5 O40 2.394(13) .
U6 O6 1.803(13) .
U6 O7 1.805(12) .
U6 O9 2.347(12) .
U6 O46 2.355(13) .
U6 O39 2.368(13) .
U6 O22 2.372(13) .
U6 O31 2.375(13) .
U6 O21 2.380(13) .
U7 O35 1.793(12) .
U7 O43 1.797(13) .
U7 O34 2.309(13) .
U7 O17 2.341(13) .
U7 O1 2.364(12) .
U7 O20 2.395(13) .
U7 O4 2.404(13) .
U7 O32 2.431(13) .
U8 O27 1.776(19) .
U8 O42 1.805(17) .
U8 O17 2.355(13) .
U8 O17 2.355(13) 7_565
U8 O53 2.375(14) .
U8 O53 2.375(14) 7_565
U8 O32 2.401(13) .
U8 O32 2.401(13) 7_565
U9 O28 1.776(13) .
U9 O12 1.798(12) .
U9 O1 2.348(12) .
U9 O44 2.351(13) .
U9 O4 2.361(13) .
U9 O10 2.376(13) .
U9 O36 2.382(8) .
U9 O37 2.394(8) .
U10 O49 1.79(2) .
U10 O29 1.803(18) .
U10 O39 2.325(13) 7_565
U10 O39 2.325(13) .
U10 O53 2.385(14) 7_565
U10 O53 2.385(14) .
U10 O46 2.405(13) 7_565
U10 O46 2.405(13) .
U11 O16 1.783(12) .
U11 O48 1.810(13) .
U11 O13 2.332(13) .
U11 O47 2.336(13) .
U11 O5 2.343(13) .
U11 O18 2.368(13) .
U11 O51 2.390(13) .
U11 O50 2.395(13) .
U12 O52 1.81(2) .
U12 O30 1.810(18) .
U12 O3 2.347(13) 8_755
U12 O3 2.347(13) .
U12 O13 2.360(13) .
U12 O13 2.360(13) 8_755
U12 O51 2.430(13) 8_755
U12 O51 2.430(13) .
I1 O56 1.600(15) .
I1 O60 1.95(4) .
I1 O58 1.995(16) 2_655
I1 O58 1.995(16) .
I1 I1 2.795(8) 2_655
I2 O55 1.597(14) .
I2 O59 1.84(3) .
I2 O57 1.978(15) .
I2 O57 1.978(15) 2_655
I2 I2 2.877(8) 2_655
K1 O69 2.72(3) .
K1 O53 2.944(15) .
K1 O42 2.946(11) .
K1 O1 2.987(13) .
K1 O62 2.989(15) .
K1 O12 3.049(14) .
K1 O22 3.050(15) .
K1 O35 3.096(13) .
K1 O44 3.222(14) .
K1 O49 3.280(14) .
K1 O32 3.390(14) .
K2 O7 2.693(13) .
K2 O7 2.693(13) 7_565
K2 O60 2.78(4) .
K2 O23 2.917(13) 7_565
K2 O23 2.917(13) .
K2 O9 3.112(14) 7_565
K2 O9 3.112(14) .
K2 O54 3.13(2) .
K2 O49 3.31(2) .
K2 O46 3.338(15) 7_565
K2 O46 3.338(15) .
K3 O39 2.740(13) 5_666
K3 O44 2.852(14) .
K3 O46 2.863(14) 5_666
K3 O28 2.867(14) .
K3 O10 2.876(14) .
K3 O25 2.893(14) .
K3 O67 2.94(2) .
K3 O29 2.940(10) 5_666
K3 O6 3.254(14) 5_666
K4 O8 2.749(13) .
K4 O8 2.749(13) 8_755
K4 O59 2.82(3) .
K4 O12 2.940(14) 8_755
K4 O12 2.940(14) .
K4 O10 2.981(14) 8_755
K4 O10 2.982(14) .
K4 O37 3.111(19) .
K4 O40 3.294(14) .
K4 O40 3.294(14) 8_755
K4 O24 3.38(2) .
K5 O43 2.833(15) 5_666
K5 O31 2.834(15) .
K5 O78 2.84(3) 5_666
K5 O9 2.884(14) .
K5 O6 2.986(15) .
K5 O45 2.998(15) .
K5 O28 3.314(15) 5_666
Li1 O57 2.01(5) .
Li1 O35 2.009(17) .
Li1 O35 2.009(17) 7_565
Li1 O41 2.04(5) .
Li1 O42 2.12(5) .
Li2 O58 1.80(6) .
Li2 O16 2.03(2) 8_755
Li2 O16 2.03(2) .
Li2 O19 2.11(6) .
Li2 O30 2.14(6) .
O6 K3 3.254(14) 5_666
O9 O31 1.517(17) .
O10 O44 1.514(18) .
O11 O40 1.505(17) .
O13 O51 1.505(18) .
O15 U1 2.356(11) 2_655
O17 O32 1.528(17) .
O20 O34 1.477(17) .
O26 O54 1.53(2) .
O26 U4 2.390(8) 7_565
O28 K5 3.313(15) 5_666
O29 K3 2.940(10) 5_666
O29 K3 2.940(10) 3_646
O33 U3 2.363(10) 2_655
O36 O37 1.49(2) .
O36 U9 2.382(8) 8_755
O37 U9 2.394(8) 8_755
O39 O46 1.503(17) .
O39 K3 2.740(13) 5_666
O42 K1 2.946(11) 7_565
O43 K5 2.834(15) 5_666
O46 K3 2.863(14) 5_666
O47 O50 1.467(17) .
O49 K1 3.280(14) 7_565
O54 U4 2.398(8) 7_565
O57 I2 1.978(15) 2_655
O58 I1 1.995(16) 2_655
O78 K5 2.84(3) 5_666
